data_4121160
loop_
_publ_author_name
'Santhosh Kumar Podiyanachari'
'Gerald Kehr'
'Christian M\"uck-Lichtenfeld'
'Constantin G. Daniliuc'
'Gerhard Erker'

_publ_section_title
;
 Remarkable Behavior of a Bifunctional Alkynylborane Zirconocene Complex
 toward Donor Ligands and Acetylenes
;
_journal_name_full 'Journal of the American Chemical Society'
_journal_page_first 17444
_journal_page_last 17456
_journal_paper_doi 10.1021/ja408385h
_journal_volume 135
_journal_year 2013
_chemical_formula_sum 'C47 H42 B F10 P Si Zr'
_chemical_formula_weight 957.90
_chemical_name_systematic
; 
 ? 
;
_space_group_IT_number 14
_symmetry_cell_setting monoclinic
_symmetry_space_group_name_Hall '-P 2yn'
_symmetry_space_group_name_H-M 'P 1 21/n 1'
_atom_sites_solution_hydrogens geom
_atom_sites_solution_primary direct
_atom_sites_solution_secondary difmap
_audit_creation_method SHELXL-97
_cell_angle_alpha 90.00
_cell_angle_beta 97.5450(10)
_cell_angle_gamma 90.00
_cell_formula_units_Z 4
_cell_length_a 12.3208(2)
_cell_length_b 18.0860(3)
_cell_length_c 19.0287(5)
_cell_measurement_reflns_used 9482
_cell_measurement_temperature 223(2)
_cell_measurement_theta_max 28.28
_cell_measurement_theta_min 4.08
_cell_volume 4203.53(15)
_computing_cell_refinement 'Collect (Nonius B.V., 1998)'
_computing_data_collection 'Collect (Nonius B.V., 1998)'
_computing_data_reduction 'Denzo-SMN (Otwinowski & Minor, 1997)'
_computing_molecular_graphics 'XP (BrukerAXS, 2000)'
_computing_publication_material 'SHELXL-97 (Sheldrick, 1997)'
_computing_structure_refinement 'SHELXL-97 (Sheldrick, 1997)'
_computing_structure_solution 'SHELXS-97 (Sheldrick, 1990)'
_diffrn_ambient_temperature 223(2)
_diffrn_measured_fraction_theta_full 0.986
_diffrn_measured_fraction_theta_max 0.986
_diffrn_measurement_device_type 'Nonius KappaCCD APEXII'
_diffrn_measurement_method '\w and \f scans'
_diffrn_radiation_monochromator 'Montel mirror'
_diffrn_radiation_source 'rotating anode Nonius FR591'
_diffrn_radiation_type MoK\a
_diffrn_radiation_wavelength 0.71073
_diffrn_reflns_av_R_equivalents 0.077
_diffrn_reflns_av_sigmaI/netI 0.0619
_diffrn_reflns_limit_h_max 14
_diffrn_reflns_limit_h_min -14
_diffrn_reflns_limit_k_max 21
_diffrn_reflns_limit_k_min -20
_diffrn_reflns_limit_l_max 22
_diffrn_reflns_limit_l_min -22
_diffrn_reflns_number 29228
_diffrn_reflns_theta_full 25.00
_diffrn_reflns_theta_max 25.00
_diffrn_reflns_theta_min 4.12
_exptl_absorpt_coefficient_mu 0.407
_exptl_absorpt_correction_T_max 0.9799
_exptl_absorpt_correction_T_min 0.9528
_exptl_absorpt_correction_type multi-scan
_exptl_absorpt_process_details 'Denzo (Otwinowski, Borek, Majewski & Minor, 2003)'
_exptl_crystal_colour red
_exptl_crystal_density_diffrn 1.514
_exptl_crystal_description prism
_exptl_crystal_F_000 1952
_exptl_crystal_size_max 0.12
_exptl_crystal_size_mid 0.08
_exptl_crystal_size_min 0.05
_refine_diff_density_max 0.735
_refine_diff_density_min -0.474
_refine_diff_density_rms 0.077
_refine_ls_extinction_method none
_refine_ls_goodness_of_fit_ref 1.088
_refine_ls_hydrogen_treatment mixed
_refine_ls_matrix_type full
_refine_ls_number_parameters 563
_refine_ls_number_reflns 7310
_refine_ls_number_restraints 48
_refine_ls_restrained_S_all 1.104
_refine_ls_R_factor_all 0.1005
_refine_ls_R_factor_gt 0.0694
_refine_ls_shift/su_max 0.001
_refine_ls_shift/su_mean 0.000
_refine_ls_structure_factor_coef Fsqd
_refine_ls_weighting_details 'calc w=1/[\s^2^(Fo^2^)+(0.0396P)^2^+13.1176P] where P=(Fo^2^+2Fc^2^)/3'
_refine_ls_weighting_scheme calc
_refine_ls_wR_factor_gt 0.1438
_refine_ls_wR_factor_ref 0.1628
_reflns_number_gt 5313
_reflns_number_total 7310
_reflns_threshold_expression >2sigma(I)
_cod_data_source_file ja408385h_si_002_11.cif
_cod_data_source_block erk5888
_cod_database_code 4121160

loop_
_symmetry_equiv_pos_as_xyz
'x, y, z'
'-x+1/2, y+1/2, -z+1/2'
'-x, -y, -z'
'x-1/2, -y-1/2, z-1/2'

loop_
_atom_site_label
_atom_site_type_symbol
_atom_site_fract_x
_atom_site_fract_y
_atom_site_fract_z
_atom_site_U_iso_or_equiv
_atom_site_adp_type
_atom_site_occupancy
_atom_site_symmetry_multiplicity
_atom_site_calc_flag
_atom_site_refinement_flags
Zr1 Zr 0.38920(4) 0.78448(3) 0.21587(3) 0.04421(18) Uani 1 1 d .
P1 P 0.60257(10) 0.66790(8) 0.35524(7) 0.0374(3) Uani 1 1 d .
Si1 Si 0.45341(16) 0.95585(11) 0.34688(11) 0.0656(5) Uani 1 1 d .
B1 B 0.5529(5) 0.6489(4) 0.1752(4) 0.0448(15) Uani 1 1 d .
C1 C 0.4769(4) 0.8655(3) 0.3048(3) 0.0464(13) Uani 1 1 d .
C2 C 0.5379(4) 0.8100(3) 0.3033(3) 0.0400(12) Uani 1 1 d .
C3 C 0.5702(4) 0.7400(3) 0.2874(3) 0.0356(11) Uani 1 1 d .
C4 C 0.5674(4) 0.7202(3) 0.2127(3) 0.0431(13) Uani 1 1 d .
H4 H 0.582(5) 0.763(3) 0.185(3) 0.059(18) Uiso 1 1 d .
C20 C 0.2001(5) 0.7358(5) 0.2125(4) 0.086(3) Uani 1 1 d .
H20 H 0.1464 0.7484 0.1746 0.103 Uiso 1 1 calc R
C21 C 0.2692(6) 0.6758(5) 0.2140(4) 0.076(2) Uani 1 1 d .
H21 H 0.2740 0.6420 0.1770 0.091 Uiso 1 1 calc R
C22 C 0.3311(5) 0.6748(4) 0.2812(4) 0.0603(17) Uani 1 1 d .
H22 H 0.3836 0.6391 0.2979 0.072 Uiso 1 1 calc R
C23 C 0.3019(5) 0.7345(4) 0.3184(4) 0.0637(19) Uani 1 1 d .
H23 H 0.3310 0.7465 0.3651 0.076 Uiso 1 1 calc R
C24 C 0.2219(5) 0.7750(5) 0.2758(4) 0.074(2) Uani 1 1 d .
H24 H 0.1894 0.8196 0.2876 0.089 Uiso 1 1 calc R
C25 C 0.2820(7) 0.8336(5) 0.1042(4) 0.089(3) Uani 1 1 d U
H25 H 0.2113 0.8144 0.0911 0.107 Uiso 1 1 calc R
C26 C 0.3758(10) 0.8068(5) 0.0842(4) 0.098(3) Uani 1 1 d U
H26 H 0.3810 0.7645 0.0560 0.118 Uiso 1 1 calc R
C27 C 0.4594(8) 0.8493(6) 0.1105(4) 0.089(3) Uani 1 1 d U
H27 H 0.5326 0.8425 0.1030 0.107 Uiso 1 1 calc R
C28 C 0.4227(6) 0.9038(4) 0.1497(4) 0.0651(18) Uani 1 1 d U
H28 H 0.4660 0.9410 0.1738 0.078 Uiso 1 1 calc R
C29 C 0.3093(6) 0.8955(4) 0.1484(4) 0.0658(18) Uani 1 1 d U
H29 H 0.2619 0.9246 0.1718 0.079 Uiso 1 1 calc R
C11 C 0.3345(8) 0.9402(6) 0.3970(5) 0.120(3) Uani 1 1 d U
H11A H 0.2710 0.9257 0.3642 0.180 Uiso 1 1 calc R
H11B H 0.3184 0.9855 0.4209 0.180 Uiso 1 1 calc R
H11C H 0.3524 0.9013 0.4317 0.180 Uiso 1 1 calc R
C12 C 0.4206(7) 1.0304(4) 0.2812(5) 0.101(3) Uani 1 1 d U
H12A H 0.4851 1.0422 0.2591 0.152 Uiso 1 1 calc R
H12B H 0.3970 1.0740 0.3047 0.152 Uiso 1 1 calc R
H12C H 0.3623 1.0142 0.2452 0.152 Uiso 1 1 calc R
C13 C 0.5736(6) 0.9831(4) 0.4094(4) 0.079(2) Uani 1 1 d U
H13A H 0.5845 0.9478 0.4481 0.118 Uiso 1 1 calc R
H13B H 0.5618 1.0319 0.4281 0.118 Uiso 1 1 calc R
H13C H 0.6380 0.9840 0.3850 0.118 Uiso 1 1 calc R
C31 C 0.7540(4) 0.6584(3) 0.3715(3) 0.0366(11) Uani 1 1 d .
C32 C 0.8346(4) 0.6979(3) 0.3410(3) 0.0437(13) Uani 1 1 d .
C33 C 0.9443(4) 0.6771(3) 0.3583(3) 0.0495(14) Uani 1 1 d .
H33 H 0.9977 0.7036 0.3376 0.059 Uiso 1 1 calc R
C34 C 0.9781(4) 0.6205(3) 0.4036(3) 0.0515(15) Uani 1 1 d .
C35 C 0.8983(5) 0.5808(3) 0.4317(3) 0.0520(15) Uani 1 1 d .
H35 H 0.9193 0.5407 0.4619 0.062 Uiso 1 1 calc R
C36 C 0.7879(4) 0.5984(3) 0.4168(3) 0.0426(13) Uani 1 1 d .
C37 C 0.8139(4) 0.7611(4) 0.2899(3) 0.0573(17) Uani 1 1 d .
H37A H 0.7759 0.7431 0.2453 0.086 Uiso 1 1 calc R
H37B H 0.8832 0.7829 0.2819 0.086 Uiso 1 1 calc R
H37C H 0.7694 0.7981 0.3094 0.086 Uiso 1 1 calc R
C38 C 1.0978(5) 0.6013(4) 0.4210(4) 0.0683(19) Uani 1 1 d .
H38A H 1.1379 0.6211 0.3847 0.102 Uiso 1 1 calc R
H38B H 1.1062 0.5480 0.4230 0.102 Uiso 1 1 calc R
H38C H 1.1262 0.6225 0.4666 0.102 Uiso 1 1 calc R
C39 C 0.7093(5) 0.5507(3) 0.4508(3) 0.0540(15) Uani 1 1 d .
H39A H 0.7489 0.5103 0.4759 0.081 Uiso 1 1 calc R
H39B H 0.6543 0.5310 0.4144 0.081 Uiso 1 1 calc R
H39C H 0.6740 0.5802 0.4838 0.081 Uiso 1 1 calc R
C41 C 0.5633(4) 0.7088(3) 0.4370(3) 0.0376(12) Uani 1 1 d .
C42 C 0.6093(4) 0.7735(3) 0.4709(3) 0.0400(12) Uani 1 1 d .
C43 C 0.5665(4) 0.8015(3) 0.5294(3) 0.0484(14) Uani 1 1 d .
H43 H 0.5978 0.8443 0.5515 0.058 Uiso 1 1 calc R
C44 C 0.4791(5) 0.7683(4) 0.5563(3) 0.0507(15) Uani 1 1 d .
C45 C 0.4396(4) 0.7032(3) 0.5260(3) 0.0488(14) Uani 1 1 d .
H45 H 0.3832 0.6787 0.5454 0.059 Uiso 1 1 calc R
C46 C 0.4796(4) 0.6720(3) 0.4677(3) 0.0426(13) Uani 1 1 d .
C47 C 0.7079(4) 0.8119(3) 0.4486(3) 0.0466(13) Uani 1 1 d .
H47A H 0.7287 0.8529 0.4803 0.070 Uiso 1 1 calc R
H47B H 0.6902 0.8302 0.4005 0.070 Uiso 1 1 calc R
H47C H 0.7682 0.7771 0.4506 0.070 Uiso 1 1 calc R
C48 C 0.4320(6) 0.8015(4) 0.6186(4) 0.074(2) Uani 1 1 d .
H48A H 0.3762 0.8375 0.6016 0.111 Uiso 1 1 calc R
H48B H 0.4898 0.8257 0.6498 0.111 Uiso 1 1 calc R
H48C H 0.3998 0.7627 0.6443 0.111 Uiso 1 1 calc R
C49 C 0.4285(5) 0.5992(3) 0.4423(3) 0.0553(15) Uani 1 1 d .
H49A H 0.4329 0.5648 0.4817 0.083 Uiso 1 1 calc R
H49B H 0.4675 0.5791 0.4056 0.083 Uiso 1 1 calc R
H49C H 0.3524 0.6071 0.4234 0.083 Uiso 1 1 calc R
C51 C 0.5437(5) 0.6472(3) 0.0900(3) 0.0473(14) Uani 1 1 d .
F52 F 0.6819(3) 0.7367(2) 0.08347(19) 0.0688(10) Uani 1 1 d .
C52 C 0.6092(5) 0.6881(4) 0.0505(3) 0.0553(15) Uani 1 1 d .
F53 F 0.6756(4) 0.7220(3) -0.0556(2) 0.0905(13) Uani 1 1 d .
C53 C 0.6073(6) 0.6824(4) -0.0212(3) 0.0616(17) Uani 1 1 d .
F54 F 0.5325(4) 0.6283(3) -0.1289(2) 0.0951(14) Uani 1 1 d .
C54 C 0.5362(6) 0.6353(4) -0.0586(3) 0.0643(18) Uani 1 1 d .
F55 F 0.3936(3) 0.5482(2) -0.0597(2) 0.0838(13) Uani 1 1 d .
C55 C 0.4659(5) 0.5948(3) -0.0242(4) 0.0600(17) Uani 1 1 d .
F56 F 0.4029(3) 0.5589(2) 0.0809(2) 0.0712(10) Uani 1 1 d .
C56 C 0.4729(5) 0.6008(3) 0.0487(3) 0.0529(15) Uani 1 1 d .
C61 C 0.5771(4) 0.5698(3) 0.2121(3) 0.0453(13) Uani 1 1 d .
F62 F 0.3987(3) 0.5310(2) 0.2256(2) 0.0807(12) Uani 1 1 d .
C62 C 0.5062(5) 0.5192(3) 0.2368(3) 0.0554(15) Uani 1 1 d .
F63 F 0.4685(4) 0.4113(2) 0.2980(3) 0.1022(15) Uani 1 1 d .
C63 C 0.5420(7) 0.4565(4) 0.2739(4) 0.0670(19) Uani 1 1 d .
F64 F 0.6861(4) 0.3818(2) 0.3261(2) 0.0980(15) Uani 1 1 d .
C64 C 0.6489(7) 0.4413(4) 0.2875(4) 0.0668(18) Uani 1 1 d .
C65 C 0.7243(6) 0.4859(4) 0.2615(4) 0.0647(18) Uani 1 1 d .
F65 F 0.8309(4) 0.4714(2) 0.2731(3) 0.0947(14) Uani 1 1 d .
F66 F 0.7620(3) 0.5929(2) 0.2006(2) 0.0701(10) Uani 1 1 d .
C66 C 0.6852(5) 0.5490(3) 0.2247(3) 0.0540(15) Uani 1 1 d .

loop_
_atom_site_aniso_label
_atom_site_aniso_U_11
_atom_site_aniso_U_22
_atom_site_aniso_U_33
_atom_site_aniso_U_23
_atom_site_aniso_U_13
_atom_site_aniso_U_12
Zr1 0.0453(3) 0.0488(3) 0.0365(3) 0.0018(3) -0.0024(2) 0.0008(2)
P1 0.0362(7) 0.0403(8) 0.0354(8) 0.0038(6) 0.0041(5) 0.0010(6)
Si1 0.0713(12) 0.0562(11) 0.0671(13) -0.0180(10) 0.0005(9) 0.0149(9)
B1 0.035(3) 0.055(4) 0.045(4) 0.000(3) 0.008(3) 0.003(3)
C1 0.052(3) 0.048(3) 0.038(3) 0.002(3) 0.000(2) 0.002(3)
C2 0.038(3) 0.045(3) 0.036(3) 0.001(2) -0.002(2) -0.003(2)
C3 0.035(3) 0.037(3) 0.034(3) 0.003(2) 0.004(2) -0.001(2)
C4 0.051(3) 0.043(3) 0.036(3) 0.005(3) 0.008(2) -0.001(3)
C20 0.041(4) 0.134(8) 0.078(6) 0.015(5) -0.008(3) -0.011(4)
C21 0.066(4) 0.088(6) 0.073(5) -0.011(4) 0.007(4) -0.027(4)
C22 0.054(4) 0.059(4) 0.069(5) 0.004(4) 0.013(3) -0.012(3)
C23 0.044(3) 0.097(6) 0.051(4) 0.018(4) 0.010(3) 0.001(3)
C24 0.055(4) 0.101(6) 0.070(5) 0.020(5) 0.022(3) 0.007(4)
C25 0.088(5) 0.088(5) 0.077(5) 0.036(4) -0.042(4) -0.025(4)
C26 0.153(7) 0.076(5) 0.060(5) 0.008(4) -0.009(5) 0.022(5)
C27 0.104(5) 0.107(6) 0.062(5) 0.040(4) 0.029(4) 0.038(5)
C28 0.073(4) 0.062(4) 0.055(4) 0.023(3) -0.009(3) -0.013(3)
C29 0.070(4) 0.062(4) 0.066(4) 0.019(3) 0.009(3) 0.021(3)
C11 0.107(6) 0.138(7) 0.121(7) -0.045(6) 0.037(5) -0.002(5)
C12 0.130(6) 0.056(4) 0.107(6) -0.023(4) -0.027(5) 0.029(4)
C13 0.096(5) 0.057(4) 0.080(5) -0.009(4) -0.001(4) 0.007(4)
C31 0.036(3) 0.042(3) 0.032(3) -0.003(2) 0.006(2) 0.001(2)
C32 0.047(3) 0.042(3) 0.043(3) 0.003(3) 0.010(2) 0.002(2)
C33 0.042(3) 0.054(4) 0.052(4) 0.003(3) 0.006(2) -0.001(3)
C34 0.041(3) 0.055(4) 0.057(4) -0.006(3) 0.000(3) 0.009(3)
C35 0.058(4) 0.048(3) 0.047(4) 0.004(3) -0.005(3) 0.007(3)
C36 0.046(3) 0.041(3) 0.040(3) -0.001(3) 0.004(2) 0.004(2)
C37 0.040(3) 0.072(4) 0.063(4) 0.025(3) 0.018(3) 0.001(3)
C38 0.048(4) 0.068(4) 0.086(5) 0.005(4) -0.004(3) 0.010(3)
C39 0.054(3) 0.051(4) 0.056(4) 0.016(3) 0.004(3) 0.005(3)
C41 0.038(3) 0.040(3) 0.034(3) 0.006(2) 0.002(2) 0.002(2)
C42 0.044(3) 0.050(3) 0.026(3) 0.006(2) 0.003(2) 0.004(2)
C43 0.053(3) 0.052(4) 0.038(3) -0.002(3) 0.000(2) -0.001(3)
C44 0.050(3) 0.065(4) 0.038(3) 0.001(3) 0.009(2) 0.012(3)
C45 0.042(3) 0.065(4) 0.041(3) 0.011(3) 0.010(2) -0.001(3)
C46 0.042(3) 0.049(3) 0.036(3) 0.011(3) 0.004(2) -0.001(2)
C47 0.045(3) 0.056(3) 0.038(3) -0.001(3) 0.003(2) -0.007(3)
C48 0.071(4) 0.084(5) 0.073(5) -0.014(4) 0.029(4) 0.002(4)
C49 0.053(3) 0.053(4) 0.062(4) 0.011(3) 0.015(3) -0.011(3)
C51 0.053(3) 0.049(3) 0.041(3) -0.004(3) 0.006(3) 0.012(3)
F52 0.067(2) 0.086(3) 0.057(2) -0.005(2) 0.0215(17) -0.018(2)
C52 0.056(4) 0.065(4) 0.046(4) -0.004(3) 0.014(3) 0.002(3)
F53 0.110(3) 0.115(4) 0.055(2) 0.011(2) 0.040(2) -0.001(3)
C53 0.071(4) 0.068(4) 0.049(4) 0.006(3) 0.020(3) 0.015(3)
F54 0.138(4) 0.110(4) 0.036(2) -0.011(2) 0.009(2) 0.026(3)
C54 0.086(5) 0.072(5) 0.036(4) 0.001(3) 0.013(3) 0.026(4)
F55 0.099(3) 0.083(3) 0.061(3) -0.027(2) -0.020(2) 0.008(2)
C55 0.069(4) 0.049(4) 0.056(4) -0.023(3) -0.009(3) 0.021(3)
F56 0.072(2) 0.071(3) 0.068(3) -0.016(2) 0.0018(19) -0.016(2)
C56 0.057(4) 0.053(4) 0.049(4) -0.006(3) 0.008(3) 0.009(3)
C61 0.053(3) 0.044(3) 0.040(3) -0.006(3) 0.010(2) -0.007(3)
F62 0.065(2) 0.075(3) 0.106(3) -0.001(2) 0.022(2) -0.020(2)
C62 0.063(4) 0.048(4) 0.057(4) -0.007(3) 0.014(3) -0.010(3)
F63 0.139(4) 0.069(3) 0.106(4) 0.014(3) 0.040(3) -0.034(3)
C63 0.098(6) 0.044(4) 0.062(5) -0.007(3) 0.023(4) -0.026(4)
F64 0.167(4) 0.051(2) 0.074(3) 0.009(2) 0.010(3) 0.016(3)
C64 0.106(6) 0.041(4) 0.053(4) -0.003(3) 0.009(4) 0.004(4)
C65 0.077(5) 0.057(4) 0.057(4) -0.002(3) -0.002(3) 0.016(4)
F65 0.090(3) 0.080(3) 0.111(4) 0.012(3) 0.006(3) 0.035(2)
F66 0.057(2) 0.066(2) 0.091(3) 0.012(2) 0.0238(19) 0.0085(18)
C66 0.066(4) 0.052(4) 0.046(4) -0.005(3) 0.013(3) -0.007(3)

loop_
_atom_type_symbol
_atom_type_description
_atom_type_scat_dispersion_real
_atom_type_scat_dispersion_imag
_atom_type_scat_source
C C 0.0033 0.0016 'International Tables Vol C Tables 4.2.6.8 and 6.1.1.4'
H H 0.0000 0.0000 'International Tables Vol C Tables 4.2.6.8 and 6.1.1.4'
B B 0.0013 0.0007 'International Tables Vol C Tables 4.2.6.8 and 6.1.1.4'
F F 0.0171 0.0103 'International Tables Vol C Tables 4.2.6.8 and 6.1.1.4'
Si Si 0.0817 0.0704 'International Tables Vol C Tables 4.2.6.8 and 6.1.1.4'
Zr Zr -2.9673 0.5597 'International Tables Vol C Tables 4.2.6.8 and 6.1.1.4'
P P 0.1023 0.0942 'International Tables Vol C Tables 4.2.6.8 and 6.1.1.4'

loop_
_geom_angle_atom_site_label_1
_geom_angle_atom_site_label_2
_geom_angle_atom_site_label_3
_geom_angle
C2 Zr1 C1 30.75(18)
C2 Zr1 C21 125.3(2)
C1 Zr1 C21 135.8(2)
C2 Zr1 C20 136.8(2)
C1 Zr1 C20 124.9(3)
C21 Zr1 C20 32.4(3)
C2 Zr1 C24 107.7(2)
C1 Zr1 C24 92.4(2)
C21 Zr1 C24 54.5(3)
C20 Zr1 C24 32.6(2)
C2 Zr1 C4 60.14(18)
C1 Zr1 C4 89.18(19)
C21 Zr1 C4 99.0(2)
C20 Zr1 C4 131.3(3)
C24 Zr1 C4 139.9(2)
C2 Zr1 C22 93.0(2)
C1 Zr1 C22 105.5(2)
C21 Zr1 C22 32.8(2)
C20 Zr1 C22 53.2(2)
C24 Zr1 C22 53.7(2)
C4 Zr1 C22 87.3(2)
C2 Zr1 C25 143.4(2)
C1 Zr1 C25 121.4(2)
C21 Zr1 C25 91.3(3)
C20 Zr1 C25 73.5(3)
C24 Zr1 C25 92.1(3)
C4 Zr1 C25 120.7(3)
C22 Zr1 C25 123.3(2)
C2 Zr1 C29 114.9(2)
C1 Zr1 C29 89.0(2)
C21 Zr1 C29 115.9(3)
C20 Zr1 C29 88.1(3)
C24 Zr1 C29 89.8(2)
C4 Zr1 C29 130.4(2)
C22 Zr1 C29 140.4(2)
C25 Zr1 C29 32.7(2)
C2 Zr1 C23 84.0(2)
C1 Zr1 C23 82.6(2)
C21 Zr1 C23 53.6(3)
C20 Zr1 C23 53.0(2)
C24 Zr1 C23 32.4(2)
C4 Zr1 C23 108.6(2)
C22 Zr1 C23 31.6(2)
C25 Zr1 C23 123.5(3)
C29 Zr1 C23 120.3(2)
C2 Zr1 C26 127.9(3)
C1 Zr1 C26 124.8(3)
C21 Zr1 C26 98.8(3)
C20 Zr1 C26 95.3(3)
C24 Zr1 C26 121.1(3)
C4 Zr1 C26 89.6(3)
C22 Zr1 C26 129.5(3)
C25 Zr1 C26 31.2(3)
C29 Zr1 C26 52.8(3)
C23 Zr1 C26 148.1(3)
C2 Zr1 C28 91.2(2)
C1 Zr1 C28 75.2(2)
C21 Zr1 C28 143.4(2)
C20 Zr1 C28 119.8(3)
C24 Zr1 C28 118.7(3)
C4 Zr1 C28 100.4(2)
C22 Zr1 C28 172.2(2)
C25 Zr1 C28 52.2(2)
C29 Zr1 C28 32.1(2)
C23 Zr1 C28 142.9(3)
C26 Zr1 C28 50.9(3)
C2 Zr1 C27 98.7(3)
C1 Zr1 C27 96.1(3)
C21 Zr1 C27 128.1(3)
C20 Zr1 C27 123.5(3)
C24 Zr1 C27 140.6(3)
C4 Zr1 C27 78.8(2)
C22 Zr1 C27 154.1(3)
C25 Zr1 C27 51.1(3)
C29 Zr1 C27 52.1(2)
C23 Zr1 C27 172.4(2)
C26 Zr1 C27 30.3(3)
C28 Zr1 C27 30.5(2)
C2 Zr1 C3 31.84(17)
C1 Zr1 C3 62.53(17)
C21 Zr1 C3 103.6(2)
C20 Zr1 C3 130.2(2)
C24 Zr1 C3 116.5(2)
C4 Zr1 C3 33.44(16)
C22 Zr1 C3 76.97(19)
C25 Zr1 C3 151.3(3)
C29 Zr1 C3 140.4(2)
C23 Zr1 C3 84.65(18)
C26 Zr1 C3 120.9(3)
C28 Zr1 C3 109.74(18)
C27 Zr1 C3 101.4(2)
C3 P1 C41 104.5(2)
C3 P1 C31 107.6(2)
C41 P1 C31 105.4(2)
C13 Si1 C12 109.1(4)
C13 Si1 C1 110.9(3)
C12 Si1 C1 112.5(3)
C13 Si1 C11 109.2(4)
C12 Si1 C11 109.8(5)
C1 Si1 C11 105.2(4)
C4 B1 C61 124.5(5)
C4 B1 C51 119.5(5)
C61 B1 C51 114.0(5)
C2 C1 Si1 147.1(5)
C2 C1 Zr1 73.1(3)
Si1 C1 Zr1 139.8(3)
C1 C2 C3 159.0(5)
C1 C2 Zr1 76.2(3)
C3 C2 Zr1 83.4(3)
C2 C3 C4 117.9(5)
C2 C3 P1 122.8(4)
C4 C3 P1 118.9(4)
C2 C3 Zr1 64.7(3)
C4 C3 Zr1 69.8(3)
P1 C3 Zr1 133.0(2)
C3 C4 B1 132.1(5)
C3 C4 Zr1 76.7(3)
B1 C4 Zr1 111.6(4)
C3 C4 H4 111(4)
B1 C4 H4 117(4)
Zr1 C4 H4 83(3)
C21 C20 C24 109.6(7)
C21 C20 Zr1 72.7(4)
C24 C20 Zr1 74.0(4)
C21 C20 H20 125.2
C24 C20 H20 125.2
Zr1 C20 H20 119.8
C20 C21 C22 106.8(7)
C20 C21 Zr1 74.9(4)
C22 C21 Zr1 75.1(4)
C20 C21 H21 126.6
C22 C21 H21 126.6
Zr1 C21 H21 115.7
C23 C22 C21 108.4(7)
C23 C22 Zr1 75.0(4)
C21 C22 Zr1 72.1(4)
C23 C22 H22 125.8
C21 C22 H22 125.8
Zr1 C22 H22 118.9
C22 C23 C24 109.2(7)
C22 C23 Zr1 73.4(4)
C24 C23 Zr1 72.8(4)
C22 C23 H23 125.4
C24 C23 H23 125.4
Zr1 C23 H23 120.2
C20 C24 C23 105.9(7)
C20 C24 Zr1 73.5(4)
C23 C24 Zr1 74.8(4)
C20 C24 H24 127.0
C23 C24 H24 127.0
Zr1 C24 H24 117.0
C26 C25 C29 107.8(7)
C26 C25 Zr1 74.8(4)
C29 C25 Zr1 73.7(4)
C26 C25 H25 126.1
C29 C25 H25 126.1
Zr1 C25 H25 117.5
C27 C26 C25 109.5(9)
C27 C26 Zr1 76.8(5)
C25 C26 Zr1 74.0(5)
C27 C26 H26 125.2
C25 C26 H26 125.2
Zr1 C26 H26 115.9
C26 C27 C28 109.4(8)
C26 C27 Zr1 72.9(5)
C28 C27 Zr1 74.4(4)
C26 C27 H27 125.3
C28 C27 H27 125.3
Zr1 C27 H27 119.2
C27 C28 C29 108.5(7)
C27 C28 Zr1 75.2(4)
C29 C28 Zr1 72.1(4)
C27 C28 H28 125.7
C29 C28 H28 125.7
Zr1 C28 H28 118.8
C28 C29 C25 104.7(7)
C28 C29 Zr1 75.8(4)
C25 C29 Zr1 73.6(4)
C28 C29 H29 127.7
C25 C29 H29 127.7
Zr1 C29 H29 115.6
Si1 C11 H11A 109.5
Si1 C11 H11B 109.5
H11A C11 H11B 109.5
Si1 C11 H11C 109.5
H11A C11 H11C 109.5
H11B C11 H11C 109.5
Si1 C12 H12A 109.5
Si1 C12 H12B 109.5
H12A C12 H12B 109.5
Si1 C12 H12C 109.5
H12A C12 H12C 109.5
H12B C12 H12C 109.5
Si1 C13 H13A 109.5
Si1 C13 H13B 109.5
H13A C13 H13B 109.5
Si1 C13 H13C 109.5
H13A C13 H13C 109.5
H13B C13 H13C 109.5
C32 C31 C36 118.1(5)
C32 C31 P1 129.2(4)
C36 C31 P1 112.4(4)
C33 C32 C31 118.7(5)
C33 C32 C37 115.6(5)
C31 C32 C37 125.7(5)
C34 C33 C32 123.5(5)
C34 C33 H33 118.2
C32 C33 H33 118.2
C33 C34 C35 117.4(5)
C33 C34 C38 121.2(6)
C35 C34 C38 121.4(6)
C34 C35 C36 122.0(5)
C34 C35 H35 119.0
C36 C35 H35 119.0
C35 C36 C31 120.2(5)
C35 C36 C39 116.7(5)
C31 C36 C39 123.1(5)
C32 C37 H37A 109.5
C32 C37 H37B 109.5
H37A C37 H37B 109.5
C32 C37 H37C 109.5
H37A C37 H37C 109.5
H37B C37 H37C 109.5
C34 C38 H38A 109.5
C34 C38 H38B 109.5
H38A C38 H38B 109.5
C34 C38 H38C 109.5
H38A C38 H38C 109.5
H38B C38 H38C 109.5
C36 C39 H39A 109.5
C36 C39 H39B 109.5
H39A C39 H39B 109.5
C36 C39 H39C 109.5
H39A C39 H39C 109.5
H39B C39 H39C 109.5
C46 C41 C42 117.9(5)
C46 C41 P1 116.5(4)
C42 C41 P1 125.5(4)
C43 C42 C41 119.7(5)
C43 C42 C47 117.6(5)
C41 C42 C47 122.6(5)
C42 C43 C44 122.2(5)
C42 C43 H43 118.9
C44 C43 H43 118.9
C45 C44 C43 117.7(5)
C45 C44 C48 121.3(6)
C43 C44 C48 121.0(6)
C44 C45 C46 122.7(5)
C44 C45 H45 118.7
C46 C45 H45 118.7
C45 C46 C41 119.5(5)
C45 C46 C49 115.6(5)
C41 C46 C49 124.9(5)
C42 C47 H47A 109.5
C42 C47 H47B 109.5
H47A C47 H47B 109.5
C42 C47 H47C 109.5
H47A C47 H47C 109.5
H47B C47 H47C 109.5
C44 C48 H48A 109.5
C44 C48 H48B 109.5
H48A C48 H48B 109.5
C44 C48 H48C 109.5
H48A C48 H48C 109.5
H48B C48 H48C 109.5
C46 C49 H49A 109.5
C46 C49 H49B 109.5
H49A C49 H49B 109.5
C46 C49 H49C 109.5
H49A C49 H49C 109.5
H49B C49 H49C 109.5
C56 C51 C52 112.6(5)
C56 C51 B1 122.8(5)
C52 C51 B1 124.5(5)
F52 C52 C53 116.0(6)
F52 C52 C51 119.5(5)
C53 C52 C51 124.5(6)
F53 C53 C54 118.9(6)
F53 C53 C52 121.2(7)
C54 C53 C52 119.9(6)
F54 C54 C53 121.3(7)
F54 C54 C55 119.2(7)
C53 C54 C55 119.5(6)
F55 C55 C54 121.0(6)
F55 C55 C56 120.3(7)
C54 C55 C56 118.6(6)
F56 C56 C51 118.3(5)
F56 C56 C55 116.8(6)
C51 C56 C55 124.8(6)
C66 C61 C62 113.5(6)
C66 C61 B1 116.1(5)
C62 C61 B1 130.3(5)
F62 C62 C63 117.3(6)
F62 C62 C61 119.8(6)
C63 C62 C61 122.9(6)
C64 C63 F63 120.1(7)
C64 C63 C62 120.5(6)
F63 C63 C62 119.4(7)
C63 C64 F64 121.6(7)
C63 C64 C65 120.5(6)
F64 C64 C65 118.0(7)
F65 C65 C64 121.7(6)
F65 C65 C66 121.0(7)
C64 C65 C66 117.3(6)
F66 C66 C61 118.9(5)
F66 C66 C65 116.0(6)
C61 C66 C65 125.1(6)

loop_
_geom_bond_atom_site_label_1
_geom_bond_atom_site_label_2
_geom_bond_distance
Zr1 C2 2.353(5)
Zr1 C1 2.387(6)
Zr1 C21 2.456(7)
Zr1 C20 2.484(7)
Zr1 C24 2.490(6)
Zr1 C4 2.492(5)
Zr1 C22 2.495(6)
Zr1 C25 2.512(7)
Zr1 C29 2.513(6)
Zr1 C23 2.516(6)
Zr1 C26 2.521(8)
Zr1 C28 2.559(6)
Zr1 C27 2.569(7)
Zr1 C3 2.584(5)
P1 C3 1.841(5)
P1 C41 1.844(5)
P1 C31 1.859(5)
Si1 C13 1.841(7)
Si1 C12 1.847(8)
Si1 C1 1.858(6)
Si1 C11 1.871(9)
B1 C4 1.472(9)
B1 C61 1.605(9)
B1 C51 1.611(8)
C1 C2 1.257(7)
C2 C3 1.372(7)
C3 C4 1.463(7)
C4 H4 0.96(6)
C20 C21 1.378(11)
C20 C24 1.394(11)
C20 H20 0.9400
C21 C22 1.400(10)
C21 H21 0.9400
C22 C23 1.364(9)
C22 H22 0.9400
C23 C24 1.398(9)
C23 H23 0.9400
C24 H24 0.9400
C25 C26 1.353(12)
C25 C29 1.414(10)
C25 H25 0.9400
C26 C27 1.330(12)
C26 H26 0.9400
C27 C28 1.348(10)
C27 H27 0.9400
C28 C29 1.403(9)
C28 H28 0.9400
C29 H29 0.9400
C11 H11A 0.9700
C11 H11B 0.9700
C11 H11C 0.9700
C12 H12A 0.9700
C12 H12B 0.9700
C12 H12C 0.9700
C13 H13A 0.9700
C13 H13B 0.9700
C13 H13C 0.9700
C31 C32 1.407(7)
C31 C36 1.415(7)
C32 C33 1.400(7)
C32 C37 1.502(8)
C33 C34 1.368(8)
C33 H33 0.9400
C34 C35 1.381(8)
C34 C38 1.509(8)
C35 C36 1.389(7)
C35 H35 0.9400
C36 C39 1.505(8)
C37 H37A 0.9700
C37 H37B 0.9700
C37 H37C 0.9700
C38 H38A 0.9700
C38 H38B 0.9700
C38 H38C 0.9700
C39 H39A 0.9700
C39 H39B 0.9700
C39 H39C 0.9700
C41 C46 1.415(7)
C41 C42 1.420(7)
C42 C43 1.386(7)
C42 C47 1.508(7)
C43 C44 1.389(8)
C43 H43 0.9400
C44 C45 1.372(8)
C44 C48 1.510(8)
C45 C46 1.392(8)
C45 H45 0.9400
C46 C49 1.511(8)
C47 H47A 0.9700
C47 H47B 0.9700
C47 H47C 0.9700
C48 H48A 0.9700
C48 H48B 0.9700
C48 H48C 0.9700
C49 H49A 0.9700
C49 H49B 0.9700
C49 H49C 0.9700
C51 C56 1.380(8)
C51 C52 1.388(8)
F52 C52 1.349(7)
C52 C53 1.364(8)
F53 C53 1.340(7)
C53 C54 1.354(10)
F54 C54 1.338(7)
C54 C55 1.367(10)
F55 C55 1.342(7)
C55 C56 1.382(8)
F56 C56 1.353(7)
C61 C66 1.374(8)
C61 C62 1.388(8)
F62 C62 1.330(7)
C62 C63 1.378(9)
F63 C63 1.343(7)
C63 C64 1.337(10)
F64 C64 1.350(8)
C64 C65 1.370(10)
C65 F65 1.329(7)
C65 C66 1.392(9)
F66 C66 1.360(7)

loop_
_geom_torsion_atom_site_label_1
_geom_torsion_atom_site_label_2
_geom_torsion_atom_site_label_3
_geom_torsion_atom_site_label_4
_geom_torsion
C13 Si1 C1 C2 7.8(10)
C12 Si1 C1 C2 130.3(9)
C11 Si1 C1 C2 -110.2(9)
C13 Si1 C1 Zr1 -175.2(4)
C12 Si1 C1 Zr1 -52.6(6)
C11 Si1 C1 Zr1 66.9(6)
C21 Zr1 C1 C2 83.9(5)
C20 Zr1 C1 C2 124.5(4)
C24 Zr1 C1 C2 121.7(4)
C4 Zr1 C1 C2 -18.2(4)
C22 Zr1 C1 C2 68.8(4)
C25 Zr1 C1 C2 -144.4(4)
C29 Zr1 C1 C2 -148.6(4)
C23 Zr1 C1 C2 90.7(4)
C26 Zr1 C1 C2 -107.2(5)
C28 Zr1 C1 C2 -119.3(4)
C27 Zr1 C1 C2 -96.9(4)
C3 Zr1 C1 C2 2.9(3)
C2 Zr1 C1 Si1 -178.3(7)
C21 Zr1 C1 Si1 -94.4(5)
C20 Zr1 C1 Si1 -53.9(6)
C24 Zr1 C1 Si1 -56.7(5)
C4 Zr1 C1 Si1 163.5(5)
C22 Zr1 C1 Si1 -109.6(5)
C25 Zr1 C1 Si1 37.3(6)
C29 Zr1 C1 Si1 33.1(5)
C23 Zr1 C1 Si1 -87.7(5)
C26 Zr1 C1 Si1 74.5(6)
C28 Zr1 C1 Si1 62.4(5)
C27 Zr1 C1 Si1 84.8(5)
C3 Zr1 C1 Si1 -175.5(5)
Si1 C1 C2 C3 164.6(11)
Zr1 C1 C2 C3 -13.4(15)
Si1 C1 C2 Zr1 178.0(8)
C21 Zr1 C2 C1 -121.8(4)
C20 Zr1 C2 C1 -81.0(5)
C24 Zr1 C2 C1 -63.2(4)
C4 Zr1 C2 C1 158.9(4)
C22 Zr1 C2 C1 -115.9(4)
C25 Zr1 C2 C1 56.4(6)
C29 Zr1 C2 C1 35.0(4)
C23 Zr1 C2 C1 -85.6(4)
C26 Zr1 C2 C1 96.1(4)
C28 Zr1 C2 C1 57.5(4)
C27 Zr1 C2 C1 87.2(4)
C3 Zr1 C2 C1 -175.2(5)
C1 Zr1 C2 C3 175.2(5)
C21 Zr1 C2 C3 53.4(4)
C20 Zr1 C2 C3 94.2(5)
C24 Zr1 C2 C3 112.0(3)
C4 Zr1 C2 C3 -25.9(3)
C22 Zr1 C2 C3 59.2(3)
C25 Zr1 C2 C3 -128.4(5)
C29 Zr1 C2 C3 -149.8(3)
C23 Zr1 C2 C3 89.6(3)
C26 Zr1 C2 C3 -88.7(4)
C28 Zr1 C2 C3 -127.3(3)
C27 Zr1 C2 C3 -97.6(4)
C1 C2 C3 C4 60.1(17)
Zr1 C2 C3 C4 47.0(4)
C1 C2 C3 P1 -113.3(15)
Zr1 C2 C3 P1 -126.4(3)
C1 C2 C3 Zr1 13.1(15)
C41 P1 C3 C2 7.4(5)
C31 P1 C3 C2 -104.4(4)
C41 P1 C3 C4 -166.0(4)
C31 P1 C3 C4 82.3(4)
C41 P1 C3 Zr1 -77.3(4)
C31 P1 C3 Zr1 170.9(3)
C1 Zr1 C3 C2 -2.8(3)
C21 Zr1 C3 C2 -137.7(3)
C20 Zr1 C3 C2 -116.6(4)
C24 Zr1 C3 C2 -80.9(4)
C4 Zr1 C3 C2 136.5(5)
C22 Zr1 C3 C2 -118.2(3)
C25 Zr1 C3 C2 103.1(5)
C29 Zr1 C3 C2 45.8(5)
C23 Zr1 C3 C2 -87.2(3)
C26 Zr1 C3 C2 113.2(4)
C28 Zr1 C3 C2 57.7(4)
C27 Zr1 C3 C2 88.2(4)
C2 Zr1 C3 C4 -136.5(5)
C1 Zr1 C3 C4 -139.3(4)
C21 Zr1 C3 C4 85.8(4)
C20 Zr1 C3 C4 106.9(4)
C24 Zr1 C3 C4 142.6(4)
C22 Zr1 C3 C4 105.2(3)
C25 Zr1 C3 C4 -33.4(6)
C29 Zr1 C3 C4 -90.7(4)
C23 Zr1 C3 C4 136.3(4)
C26 Zr1 C3 C4 -23.3(4)
C28 Zr1 C3 C4 -78.8(4)
C27 Zr1 C3 C4 -48.3(4)
C2 Zr1 C3 P1 112.3(5)
C1 Zr1 C3 P1 109.5(4)
C21 Zr1 C3 P1 -25.4(4)
C20 Zr1 C3 P1 -4.3(5)
C24 Zr1 C3 P1 31.5(4)
C4 Zr1 C3 P1 -111.2(5)
C22 Zr1 C3 P1 -5.9(3)
C25 Zr1 C3 P1 -144.6(5)
C29 Zr1 C3 P1 158.1(3)
C23 Zr1 C3 P1 25.1(4)
C26 Zr1 C3 P1 -134.4(4)
C28 Zr1 C3 P1 170.0(3)
C27 Zr1 C3 P1 -159.5(4)
C2 C3 C4 B1 -152.1(6)
P1 C3 C4 B1 21.5(8)
Zr1 C3 C4 B1 -107.3(6)
C2 C3 C4 Zr1 -44.8(4)
P1 C3 C4 Zr1 128.9(3)
C61 B1 C4 C3 -22.4(9)
C51 B1 C4 C3 174.9(5)
C61 B1 C4 Zr1 -113.9(5)
C51 B1 C4 Zr1 83.4(5)
C2 Zr1 C4 C3 24.8(3)
C1 Zr1 C4 C3 35.4(3)
C21 Zr1 C4 C3 -101.0(3)
C20 Zr1 C4 C3 -103.1(4)
C24 Zr1 C4 C3 -57.4(5)
C22 Zr1 C4 C3 -70.2(3)
C25 Zr1 C4 C3 162.1(3)
C29 Zr1 C4 C3 123.3(3)
C23 Zr1 C4 C3 -46.5(4)
C26 Zr1 C4 C3 160.2(4)
C28 Zr1 C4 C3 110.1(3)
C27 Zr1 C4 C3 131.7(4)
C2 Zr1 C4 B1 155.1(5)
C1 Zr1 C4 B1 165.7(4)
C21 Zr1 C4 B1 29.4(4)
C20 Zr1 C4 B1 27.2(5)
C24 Zr1 C4 B1 73.0(6)
C22 Zr1 C4 B1 60.2(4)
C25 Zr1 C4 B1 -67.5(5)
C29 Zr1 C4 B1 -106.3(5)
C23 Zr1 C4 B1 83.9(4)
C26 Zr1 C4 B1 -69.5(5)
C28 Zr1 C4 B1 -119.5(4)
C27 Zr1 C4 B1 -97.9(5)
C3 Zr1 C4 B1 130.4(6)
C2 Zr1 C20 C21 -84.2(6)
C1 Zr1 C20 C21 -122.2(5)
C24 Zr1 C20 C21 -117.0(7)
C4 Zr1 C20 C21 3.9(6)
C22 Zr1 C20 C21 -38.7(4)
C25 Zr1 C20 C21 120.6(6)
C29 Zr1 C20 C21 150.4(5)
C23 Zr1 C20 C21 -78.5(5)
C26 Zr1 C20 C21 98.1(5)
C28 Zr1 C20 C21 145.5(5)
C27 Zr1 C20 C21 109.8(5)
C3 Zr1 C20 C21 -40.7(6)
C2 Zr1 C20 C24 32.8(7)
C1 Zr1 C20 C24 -5.2(6)
C21 Zr1 C20 C24 117.0(7)
C4 Zr1 C20 C24 120.9(5)
C22 Zr1 C20 C24 78.3(5)
C25 Zr1 C20 C24 -122.4(6)
C29 Zr1 C20 C24 -92.6(5)
C23 Zr1 C20 C24 38.5(4)
C26 Zr1 C20 C24 -144.9(5)
C28 Zr1 C20 C24 -97.5(5)
C27 Zr1 C20 C24 -133.2(5)
C3 Zr1 C20 C24 76.3(6)
C24 C20 C21 C22 3.6(8)
Zr1 C20 C21 C22 68.9(5)
C24 C20 C21 Zr1 -65.3(5)
C2 Zr1 C21 C20 123.3(5)
C1 Zr1 C21 C20 84.8(6)
C24 Zr1 C21 C20 36.1(4)
C4 Zr1 C21 C20 -177.0(5)
C22 Zr1 C21 C20 112.5(7)
C25 Zr1 C21 C20 -55.6(5)
C29 Zr1 C21 C20 -33.3(5)
C23 Zr1 C21 C20 76.5(5)
C26 Zr1 C21 C20 -86.0(5)
C28 Zr1 C21 C20 -55.5(7)
C27 Zr1 C21 C20 -94.2(5)
C3 Zr1 C21 C20 149.2(5)
C2 Zr1 C21 C22 10.9(6)
C1 Zr1 C21 C22 -27.7(6)
C20 Zr1 C21 C22 -112.5(7)
C24 Zr1 C21 C22 -76.4(5)
C4 Zr1 C21 C22 70.5(5)
C25 Zr1 C21 C22 -168.1(5)
C29 Zr1 C21 C22 -145.8(4)
C23 Zr1 C21 C22 -36.0(4)
C26 Zr1 C21 C22 161.5(5)
C28 Zr1 C21 C22 -168.0(4)
C27 Zr1 C21 C22 153.3(4)
C3 Zr1 C21 C22 36.7(5)
C20 C21 C22 C23 -1.9(8)
Zr1 C21 C22 C23 66.8(5)
C20 C21 C22 Zr1 -68.8(5)
C2 Zr1 C22 C23 73.4(4)
C1 Zr1 C22 C23 44.9(4)
C21 Zr1 C22 C23 -115.4(6)
C20 Zr1 C22 C23 -77.3(5)
C24 Zr1 C22 C23 -36.4(4)
C4 Zr1 C22 C23 133.3(4)
C25 Zr1 C22 C23 -101.1(5)
C29 Zr1 C22 C23 -62.9(5)
C26 Zr1 C22 C23 -139.4(5)
C28 Zr1 C22 C23 -49.1(18)
C27 Zr1 C22 C23 -169.5(6)
C3 Zr1 C22 C23 101.2(4)
C2 Zr1 C22 C21 -171.1(5)
C1 Zr1 C22 C21 160.4(5)
C20 Zr1 C22 C21 38.2(5)
C24 Zr1 C22 C21 79.0(5)
C4 Zr1 C22 C21 -111.2(5)
C25 Zr1 C22 C21 14.3(6)
C29 Zr1 C22 C21 52.5(6)
C23 Zr1 C22 C21 115.4(6)
C26 Zr1 C22 C21 -24.0(6)
C28 Zr1 C22 C21 66.3(18)
C27 Zr1 C22 C21 -54.1(8)
C3 Zr1 C22 C21 -143.4(5)
C21 C22 C23 C24 -0.4(7)
Zr1 C22 C23 C24 64.5(5)
C21 C22 C23 Zr1 -64.9(5)
C2 Zr1 C23 C22 -105.7(4)
C1 Zr1 C23 C22 -136.7(4)
C21 Zr1 C23 C22 37.5(4)
C20 Zr1 C23 C22 78.2(5)
C24 Zr1 C23 C22 116.8(7)
C4 Zr1 C23 C22 -50.1(4)
C25 Zr1 C23 C22 100.4(5)
C29 Zr1 C23 C22 138.9(4)
C26 Zr1 C23 C22 71.8(6)
C28 Zr1 C23 C22 170.3(4)
C27 Zr1 C23 C22 143(2)
C3 Zr1 C23 C22 -73.7(4)
C2 Zr1 C23 C24 137.4(5)
C1 Zr1 C23 C24 106.5(5)
C21 Zr1 C23 C24 -79.3(5)
C20 Zr1 C23 C24 -38.6(5)
C4 Zr1 C23 C24 -166.9(5)
C22 Zr1 C23 C24 -116.8(7)
C25 Zr1 C23 C24 -16.4(6)
C29 Zr1 C23 C24 22.1(6)
C26 Zr1 C23 C24 -45.1(8)
C28 Zr1 C23 C24 53.4(6)
C27 Zr1 C23 C24 26(3)
C3 Zr1 C23 C24 169.4(5)
C21 C20 C24 C23 -3.8(8)
Zr1 C20 C24 C23 -68.3(5)
C21 C20 C24 Zr1 64.5(5)
C22 C23 C24 C20 2.6(8)
Zr1 C23 C24 C20 67.4(5)
C22 C23 C24 Zr1 -64.8(4)
C2 Zr1 C24 C20 -157.1(5)
C1 Zr1 C24 C20 175.7(5)
C21 Zr1 C24 C20 -35.9(5)
C4 Zr1 C24 C20 -92.7(6)
C22 Zr1 C24 C20 -76.7(5)
C25 Zr1 C24 C20 54.2(5)
C29 Zr1 C24 C20 86.8(5)
C23 Zr1 C24 C20 -112.2(7)
C26 Zr1 C24 C20 41.9(6)
C28 Zr1 C24 C20 101.3(5)
C27 Zr1 C24 C20 73.2(7)
C3 Zr1 C24 C20 -123.9(5)
C2 Zr1 C24 C23 -44.9(5)
C1 Zr1 C24 C23 -72.1(5)
C21 Zr1 C24 C23 76.3(5)
C20 Zr1 C24 C23 112.2(7)
C4 Zr1 C24 C23 19.5(7)
C22 Zr1 C24 C23 35.5(4)
C25 Zr1 C24 C23 166.3(5)
C29 Zr1 C24 C23 -161.0(5)
C26 Zr1 C24 C23 154.1(5)
C28 Zr1 C24 C23 -146.5(4)
C27 Zr1 C24 C23 -174.7(5)
C3 Zr1 C24 C23 -11.8(6)
C2 Zr1 C25 C26 76.5(8)
C1 Zr1 C25 C26 106.4(6)
C21 Zr1 C25 C26 -105.0(6)
C20 Zr1 C25 C26 -132.4(7)
C24 Zr1 C25 C26 -159.5(6)
C4 Zr1 C25 C26 -3.7(7)
C22 Zr1 C25 C26 -112.7(6)
C29 Zr1 C25 C26 114.2(7)
C23 Zr1 C25 C26 -150.7(6)
C28 Zr1 C25 C26 75.1(6)
C27 Zr1 C25 C26 35.9(5)
C3 Zr1 C25 C26 17.0(9)
C2 Zr1 C25 C29 -37.8(8)
C1 Zr1 C25 C29 -7.8(6)
C21 Zr1 C25 C29 140.8(5)
C20 Zr1 C25 C29 113.4(6)
C24 Zr1 C25 C29 86.3(5)
C4 Zr1 C25 C29 -117.9(5)
C22 Zr1 C25 C29 133.1(4)
C23 Zr1 C25 C29 95.0(5)
C26 Zr1 C25 C29 -114.2(7)
C28 Zr1 C25 C29 -39.1(4)
C27 Zr1 C25 C29 -78.3(5)
C3 Zr1 C25 C29 -97.2(7)
C29 C25 C26 C27 -2.5(9)
Zr1 C25 C26 C27 -69.3(6)
C29 C25 C26 Zr1 66.8(5)
C2 Zr1 C26 C27 -17.6(7)
C1 Zr1 C26 C27 20.7(7)
C21 Zr1 C26 C27 -167.1(6)
C20 Zr1 C26 C27 160.4(6)
C24 Zr1 C26 C27 139.2(6)
C4 Zr1 C26 C27 -68.1(6)
C22 Zr1 C26 C27 -154.3(5)
C25 Zr1 C26 C27 115.1(8)
C29 Zr1 C26 C27 76.9(6)
C23 Zr1 C26 C27 165.6(5)
C28 Zr1 C26 C27 35.8(5)
C3 Zr1 C26 C27 -55.5(6)
C2 Zr1 C26 C25 -132.7(6)
C1 Zr1 C26 C25 -94.5(6)
C21 Zr1 C26 C25 77.7(6)
C20 Zr1 C26 C25 45.3(6)
C24 Zr1 C26 C25 24.1(7)
C4 Zr1 C26 C25 176.8(6)
C22 Zr1 C26 C25 90.6(6)
C29 Zr1 C26 C25 -38.2(5)
C23 Zr1 C26 C25 50.4(8)
C28 Zr1 C26 C25 -79.4(5)
C27 Zr1 C26 C25 -115.1(8)
C3 Zr1 C26 C25 -170.6(5)
C25 C26 C27 C28 1.5(10)
Zr1 C26 C27 C28 -66.0(5)
C25 C26 C27 Zr1 67.5(6)
C2 Zr1 C27 C26 166.0(6)
C1 Zr1 C27 C26 -163.1(6)
C21 Zr1 C27 C26 16.2(7)
C20 Zr1 C27 C26 -23.6(7)
C24 Zr1 C27 C26 -61.8(8)
C4 Zr1 C27 C26 109.0(6)
C22 Zr1 C27 C26 50.2(9)
C25 Zr1 C27 C26 -37.0(5)
C29 Zr1 C27 C26 -79.1(6)
C23 Zr1 C27 C26 -84(3)
C28 Zr1 C27 C26 -116.5(8)
C3 Zr1 C27 C26 133.8(6)
C2 Zr1 C27 C28 -77.4(5)
C1 Zr1 C27 C28 -46.5(5)
C21 Zr1 C27 C28 132.8(5)
C20 Zr1 C27 C28 92.9(6)
C24 Zr1 C27 C28 54.8(8)
C4 Zr1 C27 C28 -134.5(5)
C22 Zr1 C27 C28 166.7(5)
C25 Zr1 C27 C28 79.5(5)
C29 Zr1 C27 C28 37.4(4)
C23 Zr1 C27 C28 33(3)
C26 Zr1 C27 C28 116.5(8)
C3 Zr1 C27 C28 -109.7(5)
C26 C27 C28 C29 0.1(8)
Zr1 C27 C28 C29 -64.9(5)
C26 C27 C28 Zr1 65.0(6)
C2 Zr1 C28 C27 105.2(5)
C1 Zr1 C28 C27 131.7(6)
C21 Zr1 C28 C27 -75.7(7)
C20 Zr1 C28 C27 -106.3(6)
C24 Zr1 C28 C27 -143.8(5)
C4 Zr1 C28 C27 45.4(5)
C22 Zr1 C28 C27 -132.2(17)
C25 Zr1 C28 C27 -75.6(6)
C29 Zr1 C28 C27 -115.5(7)
C23 Zr1 C28 C27 -173.2(5)
C26 Zr1 C28 C27 -35.5(5)
C3 Zr1 C28 C27 78.7(5)
C2 Zr1 C28 C29 -139.3(4)
C1 Zr1 C28 C29 -112.8(5)
C21 Zr1 C28 C29 39.8(7)
C20 Zr1 C28 C29 9.2(6)
C24 Zr1 C28 C29 -28.3(5)
C4 Zr1 C28 C29 160.9(4)
C22 Zr1 C28 C29 -16.7(19)
C25 Zr1 C28 C29 39.9(5)
C23 Zr1 C28 C29 -57.7(6)
C26 Zr1 C28 C29 80.0(5)
C27 Zr1 C28 C29 115.5(7)
C3 Zr1 C28 C29 -165.8(4)
C27 C28 C29 C25 -1.5(7)
Zr1 C28 C29 C25 -68.5(4)
C27 C28 C29 Zr1 66.9(5)
C26 C25 C29 C28 2.4(8)
Zr1 C25 C29 C28 70.0(4)
C26 C25 C29 Zr1 -67.6(5)
C2 Zr1 C29 C28 46.0(5)
C1 Zr1 C29 C28 63.0(4)
C21 Zr1 C29 C28 -154.9(4)
C20 Zr1 C29 C28 -172.0(5)
C24 Zr1 C29 C28 155.5(5)
C4 Zr1 C29 C28 -25.0(6)
C22 Zr1 C29 C28 176.5(4)
C25 Zr1 C29 C28 -110.3(7)
C23 Zr1 C29 C28 143.8(4)
C26 Zr1 C29 C28 -73.9(5)
C27 Zr1 C29 C28 -35.4(4)
C3 Zr1 C29 C28 21.3(6)
C2 Zr1 C29 C25 156.3(5)
C1 Zr1 C29 C25 173.3(5)
C21 Zr1 C29 C25 -44.6(6)
C20 Zr1 C29 C25 -61.7(5)
C24 Zr1 C29 C25 -94.3(5)
C4 Zr1 C29 C25 85.3(6)
C22 Zr1 C29 C25 -73.2(6)
C23 Zr1 C29 C25 -105.9(5)
C26 Zr1 C29 C25 36.4(5)
C28 Zr1 C29 C25 110.3(7)
C27 Zr1 C29 C25 74.8(6)
C3 Zr1 C29 C25 131.6(5)
C3 P1 C31 C32 1.3(6)
C41 P1 C31 C32 -109.8(5)
C3 P1 C31 C36 -173.1(4)
C41 P1 C31 C36 75.7(4)
C36 C31 C32 C33 -1.5(8)
P1 C31 C32 C33 -175.6(4)
C36 C31 C32 C37 177.7(5)
P1 C31 C32 C37 3.6(9)
C31 C32 C33 C34 -0.3(9)
C37 C32 C33 C34 -179.6(6)
C32 C33 C34 C35 1.9(9)
C32 C33 C34 C38 -179.1(6)
C33 C34 C35 C36 -1.8(9)
C38 C34 C35 C36 179.2(6)
C34 C35 C36 C31 0.1(9)
C34 C35 C36 C39 179.9(6)
C32 C31 C36 C35 1.6(8)
P1 C31 C36 C35 176.7(4)
C32 C31 C36 C39 -178.2(5)
P1 C31 C36 C39 -3.1(7)
C3 P1 C41 C46 118.1(4)
C31 P1 C41 C46 -128.7(4)
C3 P1 C41 C42 -61.6(5)
C31 P1 C41 C42 51.7(5)
C46 C41 C42 C43 -4.4(7)
P1 C41 C42 C43 175.2(4)
C46 C41 C42 C47 172.2(5)
P1 C41 C42 C47 -8.2(7)
C41 C42 C43 C44 -0.2(8)
C47 C42 C43 C44 -177.0(5)
C42 C43 C44 C45 4.2(8)
C42 C43 C44 C48 -178.0(6)
C43 C44 C45 C46 -3.6(8)
C48 C44 C45 C46 178.6(6)
C44 C45 C46 C41 -1.0(8)
C44 C45 C46 C49 178.6(5)
C42 C41 C46 C45 5.0(7)
P1 C41 C46 C45 -174.7(4)
C42 C41 C46 C49 -174.6(5)
P1 C41 C46 C49 5.8(7)
C4 B1 C51 C56 -141.1(6)
C61 B1 C51 C56 54.5(7)
C4 B1 C51 C52 42.8(8)
C61 B1 C51 C52 -121.6(6)
C56 C51 C52 F52 179.2(5)
B1 C51 C52 F52 -4.3(9)
C56 C51 C52 C53 -1.8(9)
B1 C51 C52 C53 174.7(6)
F52 C52 C53 F53 1.3(9)
C51 C52 C53 F53 -177.7(6)
F52 C52 C53 C54 -179.5(6)
C51 C52 C53 C54 1.5(10)
F53 C53 C54 F54 -0.6(10)
C52 C53 C54 F54 -179.8(6)
F53 C53 C54 C55 -179.8(6)
C52 C53 C54 C55 0.9(10)
F54 C54 C55 F55 0.0(9)
C53 C54 C55 F55 179.2(6)
F54 C54 C55 C56 178.0(5)
C53 C54 C55 C56 -2.7(9)
C52 C51 C56 F56 -178.6(5)
B1 C51 C56 F56 4.8(8)
C52 C51 C56 C55 -0.2(8)
B1 C51 C56 C55 -176.7(5)
F55 C55 C56 F56 -1.0(8)
C54 C55 C56 F56 -179.1(5)
F55 C55 C56 C51 -179.5(5)
C54 C55 C56 C51 2.4(9)
C4 B1 C61 C66 -78.5(7)
C51 B1 C61 C66 85.1(6)
C4 B1 C61 C62 98.1(8)
C51 B1 C61 C62 -98.4(7)
C66 C61 C62 F62 -177.3(5)
B1 C61 C62 F62 6.1(9)
C66 C61 C62 C63 3.4(9)
B1 C61 C62 C63 -173.2(6)
F62 C62 C63 C64 -179.7(6)
C61 C62 C63 C64 -0.4(10)
F62 C62 C63 F63 -1.3(9)
C61 C62 C63 F63 178.0(6)
F63 C63 C64 F64 -1.0(10)
C62 C63 C64 F64 177.3(6)
F63 C63 C64 C65 178.2(6)
C62 C63 C64 C65 -3.5(10)
C63 C64 C65 F65 -178.7(6)
F64 C64 C65 F65 0.5(10)
C63 C64 C65 C66 3.8(10)
F64 C64 C65 C66 -177.0(6)
C62 C61 C66 F66 177.7(5)
B1 C61 C66 F66 -5.1(8)
C62 C61 C66 C65 -3.0(9)
B1 C61 C66 C65 174.1(6)
F65 C65 C66 F66 1.3(9)
C64 C65 C66 F66 178.8(6)
F65 C65 C66 C61 -177.9(6)
C64 C65 C66 C61 -0.4(10)
